data_4118326
loop_
_publ_author_name
'Sven O. Sylvester'
'Jacqueline M. Cole'
'Paul G. Waddell'

_publ_section_title
;
 Photoconversion Bonding Mechanism in Ruthenium Sulfur Dioxide Linkage
 Photoisomers Revealed by in Situ Diffraction
;
_journal_name_full 'Journal of the American Chemical Society'
_journal_page_first 11860
_journal_page_last 11863
_journal_paper_doi 10.1021/ja303943q
_journal_volume 134
_journal_year 2012
_chemical_formula_moiety 'C5 H18 Cl3 N5 O3 Ru1 S1'
_chemical_formula_sum 'C5 H18 Cl3 N5 O3 Ru S'
_chemical_formula_weight 435.72
_chemical_name_systematic
;
 ?
;
_space_group_IT_number 62
_symmetry_cell_setting orthorhombic
_symmetry_space_group_name_Hall '-P 2n 2a'
_symmetry_space_group_name_H-M 'P m c n'
_atom_sites_solution_hydrogens geom
_atom_sites_solution_primary direct
_atom_sites_solution_secondary difmap
_audit_creation_date 2012-03-15T11:54:57-00:00
_audit_creation_method 'WinGX routine CIF_UPDATE'
_cell_angle_alpha 90
_cell_angle_beta 90
_cell_angle_gamma 90
_cell_formula_units_Z 4
_cell_length_a 6.9441(19)
_cell_length_b 9.774(3)
_cell_length_c 23.314(6)
_cell_measurement_reflns_used 3324
_cell_measurement_temperature 200(2)
_cell_measurement_theta_max 32.9
_cell_measurement_theta_min 1.7
_cell_volume 1582.4(8)
_computing_cell_refinement
;
        CrystalClear-SM Expert 2.0 r4 (Rigaku, 2009)
;
_computing_data_collection
;
        CrystalClear-SM Expert 2.0 r4 (Rigaku, 2009)
;
_computing_data_reduction
;
        CrystalClear-SM Expert 2.0 r4 (Rigaku, 2009)
;
_computing_molecular_graphics 'Ortep-3 for Windows (Farrugia, 1997)'
_computing_publication_material 'WinGX publication routines (Farrugia, 1999)'
_computing_structure_refinement 'SHELXL-97 (Sheldrick, 2008)'
_diffrn_ambient_temperature 200(2)
_diffrn_detector_area_resol_mean 28.5714
_diffrn_measured_fraction_theta_full 0.986
_diffrn_measured_fraction_theta_max 0.88
_diffrn_measurement_device_type
;
        Rigaku Saturn724+ (2x2 bin mode)
;
_diffrn_measurement_method 'profile data from \w-scans'
_diffrn_radiation_monochromator graphite
_diffrn_radiation_type MoK\a
_diffrn_radiation_wavelength 0.71073
_diffrn_reflns_av_R_equivalents 0.0544
_diffrn_reflns_av_unetI/netI 0.0967
_diffrn_reflns_limit_h_max 9
_diffrn_reflns_limit_h_min -4
_diffrn_reflns_limit_k_max 5
_diffrn_reflns_limit_k_min -14
_diffrn_reflns_limit_l_max 16
_diffrn_reflns_limit_l_min -33
_diffrn_reflns_number 4627
_diffrn_reflns_theta_full 27.5
_diffrn_reflns_theta_max 32.89
_diffrn_reflns_theta_min 3.35
_diffrn_source 'Sealed Tube'
_exptl_absorpt_coefficient_mu 1.636
_exptl_absorpt_correction_T_max 1
_exptl_absorpt_correction_T_min 0.523
_exptl_absorpt_correction_type multi-scan
_exptl_crystal_colour Colorless
_exptl_crystal_density_diffrn 1.829
_exptl_crystal_description Prism
_exptl_crystal_F_000 872
_exptl_crystal_size_max 0.2
_exptl_crystal_size_mid 0.2
_exptl_crystal_size_min 0.2
_refine_diff_density_max 1.097
_refine_diff_density_min -1.112
_refine_diff_density_rms 0.148
_refine_ls_extinction_method none
_refine_ls_goodness_of_fit_ref 1.068
_refine_ls_hydrogen_treatment constr
_refine_ls_matrix_type full
_refine_ls_number_parameters 117
_refine_ls_number_reflns 2783
_refine_ls_number_restraints 0
_refine_ls_restrained_S_all 1.068
_refine_ls_R_factor_all 0.066
_refine_ls_R_factor_gt 0.0508
_refine_ls_shift/su_max 0.001
_refine_ls_shift/su_mean 0
_refine_ls_structure_factor_coef Fsqd
_refine_ls_weighting_details 'calc w=1/[\s^2^(Fo^2^)+(0.0439P)^2^+0.0000P] where P=(Fo^2^+2Fc^2^)/3'
_refine_ls_weighting_scheme calc
_refine_ls_wR_factor_ref 0.1256
_reflns_number_gt 2167
_reflns_number_total 2783
_reflns_threshold_expression >2\s(I)
_cod_data_source_file ja303943q_si_002_44.cif
_cod_data_source_block 3-cl-pyr-light-200k-7
_cod_original_cell_volume 1582.3(8)
_cod_database_code 4118326

loop_
_symmetry_equiv_pos_as_xyz
'x, y, z'
'-x+1/2, -y+1/2, z+1/2'
'x+1/2, -y, -z'
'-x, y+1/2, -z+1/2'
'-x, -y, -z'
'x-1/2, y-1/2, -z-1/2'
'-x-1/2, y, z'
'x, -y-1/2, z-1/2'

loop_
_atom_site_label
_atom_site_fract_x
_atom_site_fract_y
_atom_site_fract_z
_atom_site_U_iso_or_equiv
_atom_site_adp_type
_atom_site_calc_flag
_atom_site_refinement_flags
_atom_site_occupancy
_atom_site_disorder_assembly
_atom_site_disorder_group
_atom_site_type_symbol
Ru1 0.25 0.07099(4) 0.847705(17) 0.02419(13) Uani d S 1 . . Ru
Cl2 0.25 0.83349(14) 1.00744(6) 0.0383(3) Uani d S 1 . . Cl
Cl3 0.75 -0.11452(14) 0.79119(6) 0.0404(3) Uani d S 1 . . Cl
S1 0.25 -0.10064(15) 0.79414(7) 0.0310(5) Uani d SP 0.905(7) A 1 S
Cl1 0.25 0.32504(16) 1.06716(7) 0.0491(4) Uani d S 1 . . Cl
N3 0.25 0.2473(4) 0.9009(2) 0.0293(9) Uani d S 1 A . n
N1 0.4683(4) 0.1648(3) 0.79808(14) 0.0330(7) Uani d . 1 A . n
H1A 0.55 0.0996 0.7845 0.049 Uiso calc R 1 . . H
H1B 0.535 0.225 0.8203 0.049 Uiso calc R 1 . . H
H1C 0.4139 0.2102 0.7681 0.049 Uiso calc R 1 . . H
O2 0.25 -0.0844(5) 0.7326(2) 0.0497(15) Uani d SP 0.905(7) A 1 O
C3 0.25 0.4779(6) 0.9701(3) 0.0422(13) Uani d S 1 . . C
H3 0.25 0.5566 0.994 0.051 Uiso calc SR 1 . . H
O1 0.25 -0.2416(6) 0.8142(3) 0.0505(15) Uani d SP 0.905(7) A 1 O
C1 0.25 0.2357(5) 0.9586(2) 0.0296(10) Uani d S 1 . . C
H1 0.25 0.1473 0.9755 0.036 Uiso calc SR 1 A . H
C2 0.25 0.3498(6) 0.9936(3) 0.0362(12) Uani d S 1 A . C
C4 0.25 0.4908(6) 0.9117(3) 0.0454(14) Uani d S 1 A . C
H4 0.25 0.5789 0.8945 0.054 Uiso calc SR 1 . . H
C5 0.25 0.3749(5) 0.8780(3) 0.0374(12) Uani d S 1 . . C
H5 0.25 0.3847 0.8374 0.045 Uiso calc SR 1 A . H
O3 0.25 -0.1884(5) 0.6224(2) 0.0538(12) Uani d S 1 . . O
N2 0.4708(4) -0.0133(3) 0.90005(13) 0.0303(6) Uani d . 1 A . n
H2A 0.4185 -0.0749 0.9249 0.045 Uiso calc R 1 . . H
H2B 0.5291 0.0548 0.9202 0.045 Uiso calc R 1 . . H
H2C 0.5593 -0.056 0.8775 0.045 Uiso calc R 1 . . H
S1A 0.216(3) -0.186(2) 0.8169(10) 0.039(7) Uiso d P 0.048(3) . 2 S
O1A 0.25 -0.069(5) 0.760(3) 0.037(11) Uiso d SP 0.095(7) . 2 O
O2A 0.388(8) -0.271(6) 0.832(3) 0.035(13) Uiso d P 0.048(3) . 2 O

loop_
_atom_site_aniso_label
_atom_site_aniso_U_11
_atom_site_aniso_U_22
_atom_site_aniso_U_33
_atom_site_aniso_U_12
_atom_site_aniso_U_13
_atom_site_aniso_U_23
Ru1 0.0248(2) 0.02274(19) 0.0250(2) 0 0 0.00076(14)
Cl2 0.0427(7) 0.0357(6) 0.0365(7) 0 0 0.0011(5)
Cl3 0.0424(7) 0.0407(7) 0.0381(8) 0 0 -0.0144(6)
S1 0.0343(8) 0.0291(8) 0.0297(9) 0 0 -0.0063(6)
Cl1 0.0666(10) 0.0432(7) 0.0377(8) 0 0 -0.0097(6)
N3 0.028(2) 0.0223(17) 0.037(2) 0 0 0.0012(17)
N1 0.0321(15) 0.0341(14) 0.0329(16) -0.0016(13) 0.0027(13) 0.0056(13)
O2 0.069(4) 0.053(3) 0.028(3) 0 0 -0.006(2)
C3 0.047(3) 0.031(2) 0.048(4) 0 0 -0.008(2)
O1 0.066(4) 0.026(2) 0.060(4) 0 0 -0.005(2)
C1 0.028(2) 0.030(2) 0.032(3) 0 0 0.000(2)
C2 0.036(3) 0.031(2) 0.041(3) 0 0 -0.009(2)
C4 0.052(3) 0.026(2) 0.059(4) 0 0 -0.002(3)
C5 0.045(3) 0.028(2) 0.039(3) 0 0 0.005(2)
O3 0.059(3) 0.058(3) 0.045(3) 0 0 0.002(2)
N2 0.0314(14) 0.0299(13) 0.0295(15) 0.0027(12) -0.0027(12) -0.0027(12)

loop_
_atom_type_symbol
_atom_type_description
_atom_type_scat_dispersion_real
_atom_type_scat_dispersion_imag
_atom_type_scat_source
C C 0.0033 0.0016 'International Tables Vol C Tables 4.2.6.8 and 6.1.1.4'
H H 0 0 'International Tables Vol C Tables 4.2.6.8 and 6.1.1.4'
Cl Cl 0.1484 0.1585 'International Tables Vol C Tables 4.2.6.8 and 6.1.1.4'
N N 0.0061 0.0033 'International Tables Vol C Tables 4.2.6.8 and 6.1.1.4'
O O 0.0106 0.006 'International Tables Vol C Tables 4.2.6.8 and 6.1.1.4'
Ru Ru -1.2594 0.8363 'International Tables Vol C Tables 4.2.6.8 and 6.1.1.4'
S S 0.1246 0.1234 'International Tables Vol C Tables 4.2.6.8 and 6.1.1.4'

loop_
_geom_angle_atom_site_label_1
_geom_angle_atom_site_label_2
_geom_angle_atom_site_label_3
_geom_angle
_geom_angle_site_symmetry_1
_geom_angle_site_symmetry_3
S1 Ru1 N1 91.21(10) . 7_655
S1 Ru1 N1 91.21(10) . .
N1 Ru1 N1 91.52(17) 7_655 .
S1 Ru1 N3 179.08(13) . .
N1 Ru1 N3 88.14(12) 7_655 .
N1 Ru1 N3 88.14(12) . .
S1 Ru1 N2 91.83(9) . .
N1 Ru1 N2 176.94(12) 7_655 .
N1 Ru1 N2 88.01(13) . .
N3 Ru1 N2 88.81(11) . .
S1 Ru1 N2 91.83(9) . 7_655
N1 Ru1 N2 88.01(13) 7_655 7_655
N1 Ru1 N2 176.93(12) . 7_655
N3 Ru1 N2 88.81(11) . 7_655
N2 Ru1 N2 92.30(17) . 7_655
S1 Ru1 O1A 19.6(13) . .
N1 Ru1 O1A 77.6(9) 7_655 .
N1 Ru1 O1A 77.6(9) . .
N3 Ru1 O1A 159.5(13) . .
N2 Ru1 O1A 105.2(9) . .
N2 Ru1 O1A 105.2(9) 7_655 .
S1 Ru1 S1A 21.3(5) . 7_655
N1 Ru1 S1A 109.2(5) 7_655 7_655
N1 Ru1 S1A 101.6(5) . 7_655
N3 Ru1 S1A 159.6(5) . 7_655
N2 Ru1 S1A 73.8(5) . 7_655
N2 Ru1 S1A 81.4(5) 7_655 7_655
O1A Ru1 S1A 40.6(14) . 7_655
S1 Ru1 S1A 21.3(5) . .
N1 Ru1 S1A 101.6(5) 7_655 .
N1 Ru1 S1A 109.2(5) . .
N3 Ru1 S1A 159.6(5) . .
N2 Ru1 S1A 81.4(5) . .
N2 Ru1 S1A 73.8(5) 7_655 .
O1A Ru1 S1A 40.6(14) . .
S1A Ru1 S1A 10.3(11) 7_655 .
O2 S1 O1 115.0(3) . .
O2 S1 Ru1 120.4(2) . .
O1 S1 Ru1 124.6(3) . .
C1 N3 C5 118.0(5) . .
C1 N3 Ru1 120.9(3) . .
C5 N3 Ru1 121.1(4) . .
Ru1 N1 H1A 109.5 . .
Ru1 N1 H1B 109.5 . .
H1A N1 H1B 109.5 . .
Ru1 N1 H1C 109.5 . .
H1A N1 H1C 109.5 . .
H1B N1 H1C 109.5 . .
C2 C3 C4 118.9(5) . .
C2 C3 H3 120.6 . .
C4 C3 H3 120.6 . .
N3 C1 C2 121.4(5) . .
N3 C1 H1 119.3 . .
C2 C1 H1 119.3 . .
C3 C2 C1 120.3(6) . .
C3 C2 Cl1 121.6(4) . .
C1 C2 Cl1 118.1(4) . .
C3 C4 C5 119.5(6) . .
C3 C4 H4 120.3 . .
C5 C4 H4 120.3 . .
N3 C5 C4 122.0(6) . .
N3 C5 H5 119 . .
C4 C5 H5 119 . .
Ru1 N2 H2A 109.5 . .
Ru1 N2 H2B 109.5 . .
H2A N2 H2B 109.5 . .
Ru1 N2 H2C 109.5 . .
H2A N2 H2C 109.5 . .
H2B N2 H2C 109.5 . .
S1A S1A O2A 129(3) 7_655 7_655
S1A S1A O2A 37(2) 7_655 .
O2A S1A O2A 91(5) 7_655 .
S1A S1A O1A 82.4(8) 7_655 .
O2A S1A O1A 141(4) 7_655 .
O2A S1A O1A 116(3) . .
S1A S1A Ru1 84.9(5) 7_655 .
O2A S1A Ru1 132(3) 7_655 .
O2A S1A Ru1 114(2) . .
O1A S1A Ru1 64.8(18) . .
S1A O1A S1A 15.2(16) . 7_655
S1A O1A Ru1 75(2) . .
S1A O1A Ru1 75(2) 7_655 .
S1A O2A S1A 14.2(18) 7_655 .

loop_
_geom_bond_atom_site_label_1
_geom_bond_atom_site_label_2
_geom_bond_site_symmetry_2
_geom_bond_distance
Ru1 S1 . 2.0913(15)
Ru1 N1 7_655 2.116(3)
Ru1 N1 . 2.116(3)
Ru1 N3 . 2.123(4)
Ru1 N2 . 2.126(3)
Ru1 N2 7_655 2.126(3)
Ru1 O1A . 2.46(6)
Ru1 S1A 7_655 2.62(2)
Ru1 S1A . 2.62(2)
S1 O2 . 1.444(6)
S1 O1 . 1.455(6)
Cl1 C2 . 1.733(6)
N3 C1 . 1.350(7)
N3 C5 . 1.357(6)
N1 H1A . 0.91
N1 H1B . 0.91
N1 H1C . 0.91
C3 C2 . 1.366(9)
C3 C4 . 1.368(10)
C3 H3 . 0.95
C1 C2 . 1.381(7)
C1 H1 . 0.95
C4 C5 . 1.379(8)
C4 H4 . 0.95
C5 H5 . 0.95
N2 H2A . 0.91
N2 H2B . 0.91
N2 H2C . 0.91
S1A S1A 7_655 0.47(5)
S1A O2A 7_655 1.16(6)
S1A O2A . 1.49(6)
S1A O1A . 1.77(6)
O1A S1A 7_655 1.77(6)
O2A S1A 7_655 1.16(6)

loop_
_geom_torsion_atom_site_label_1
_geom_torsion_atom_site_label_2
_geom_torsion_atom_site_label_3
_geom_torsion_atom_site_label_4
_geom_torsion
_geom_torsion_site_symmetry_1
_geom_torsion_site_symmetry_4
N1 Ru1 S1 O2 45.77(9) 7_655 .
N1 Ru1 S1 O2 -45.77(9) . .
N3 Ru1 S1 O2 0.00(2) . .
N2 Ru1 S1 O2 -133.82(9) . .
N2 Ru1 S1 O2 133.82(9) 7_655 .
O1A Ru1 S1 O2 0.000(2) . .
S1A Ru1 S1 O2 -165.7(15) 7_655 .
S1A Ru1 S1 O2 165.7(15) . .
N1 Ru1 S1 O1 -134.23(9) 7_655 .
N1 Ru1 S1 O1 134.23(9) . .
N3 Ru1 S1 O1 180.00(2) . .
N2 Ru1 S1 O1 46.18(9) . .
N2 Ru1 S1 O1 -46.18(9) 7_655 .
O1A Ru1 S1 O1 180.000(2) . .
S1A Ru1 S1 O1 14.3(15) 7_655 .
S1A Ru1 S1 O1 -14.3(15) . .
S1 Ru1 N3 C1 180.00(6) . .
N1 Ru1 N3 C1 134.21(9) 7_655 .
N1 Ru1 N3 C1 -134.21(9) . .
N2 Ru1 N3 C1 -46.16(9) . .
N2 Ru1 N3 C1 46.16(9) 7_655 .
O1A Ru1 N3 C1 180.000(3) . .
S1A Ru1 N3 C1 -14.9(15) 7_655 .
S1A Ru1 N3 C1 14.9(15) . .
S1 Ru1 N3 C5 0.00(6) . .
N1 Ru1 N3 C5 -45.79(9) 7_655 .
N1 Ru1 N3 C5 45.79(9) . .
N2 Ru1 N3 C5 133.84(9) . .
N2 Ru1 N3 C5 -133.84(9) 7_655 .
O1A Ru1 N3 C5 0.000(4) . .
S1A Ru1 N3 C5 165.1(15) 7_655 .
S1A Ru1 N3 C5 -165.1(15) . .
C5 N3 C1 C2 0.000(4) . .
Ru1 N3 C1 C2 180.000(3) . .
C4 C3 C2 C1 0.000(5) . .
C4 C3 C2 Cl1 180.000(3) . .
N3 C1 C2 C3 0.000(5) . .
N3 C1 C2 Cl1 180.000(2) . .
C2 C3 C4 C5 0.000(5) . .
C1 N3 C5 C4 0.000(4) . .
Ru1 N3 C5 C4 180.000(3) . .
C3 C4 C5 N3 0.000(4) . .
S1 Ru1 S1A S1A 76.7(14) . 7_655
N1 Ru1 S1A S1A 138.83(18) 7_655 7_655
N1 Ru1 S1A S1A 43.08(17) . 7_655
N3 Ru1 S1A S1A -104.0(15) . 7_655
N2 Ru1 S1A S1A -41.77(14) . 7_655
N2 Ru1 S1A S1A -136.70(16) 7_655 7_655
O1A Ru1 S1A S1A 84.0(7) . 7_655
S1 Ru1 S1A O2A -144(5) . 7_655
N1 Ru1 S1A O2A -82(4) 7_655 7_655
N1 Ru1 S1A O2A -178(4) . 7_655
N3 Ru1 S1A O2A 35(5) . 7_655
N2 Ru1 S1A O2A 97(4) . 7_655
N2 Ru1 S1A O2A 3(4) 7_655 7_655
O1A Ru1 S1A O2A -137(5) . 7_655
S1A Ru1 S1A O2A 139(4) 7_655 7_655
S1 Ru1 S1A O2A 101(3) . .
N1 Ru1 S1A O2A 163(3) 7_655 .
N1 Ru1 S1A O2A 67(3) . .
N3 Ru1 S1A O2A -80(3) . .
N2 Ru1 S1A O2A -17(3) . .
N2 Ru1 S1A O2A -112(3) 7_655 .
O1A Ru1 S1A O2A 108(3) . .
S1A Ru1 S1A O2A 24(3) 7_655 .
S1 Ru1 S1A O1A -7.3(8) . .
N1 Ru1 S1A O1A 54.8(7) 7_655 .
N1 Ru1 S1A O1A -40.9(8) . .
N3 Ru1 S1A O1A 172.1(9) . .
N2 Ru1 S1A O1A -125.7(7) . .
N2 Ru1 S1A O1A 139.3(8) 7_655 .
S1A Ru1 S1A O1A -84.0(7) 7_655 .
O2A S1A O1A S1A -146(6) 7_655 7_655
O2A S1A O1A S1A -17(3) . 7_655
Ru1 S1A O1A S1A 87.9(4) . 7_655
S1A S1A O1A Ru1 -87.9(4) 7_655 .
O2A S1A O1A Ru1 126(6) 7_655 .
O2A S1A O1A Ru1 -105(3) . .
S1 Ru1 O1A S1A 7.9(9) . .
N1 Ru1 O1A S1A -124.9(8) 7_655 .
N1 Ru1 O1A S1A 140.7(9) . .
N3 Ru1 O1A S1A -172.1(9) . .
N2 Ru1 O1A S1A 56.3(8) . .
N2 Ru1 O1A S1A -40.4(9) 7_655 .
S1A Ru1 O1A S1A 15.8(17) 7_655 .
S1 Ru1 O1A S1A -7.9(9) . 7_655
N1 Ru1 O1A S1A -140.7(9) 7_655 7_655
N1 Ru1 O1A S1A 124.9(8) . 7_655
N3 Ru1 O1A S1A 172.1(9) . 7_655
N2 Ru1 O1A S1A 40.4(9) . 7_655
N2 Ru1 O1A S1A -56.3(8) 7_655 7_655
S1A Ru1 O1A S1A -15.8(17) . 7_655
O2A S1A O2A S1A 180.00(5) 7_655 7_655
O1A S1A O2A S1A 29(5) . 7_655
Ru1 S1A O2A S1A -43(4) . 7_655
